data_7000523
loop_
_publ_author_name
'Fessler, Markus'
'Eller, Sylvia'
'Bachmann, Christian'
'Gutmann, Rene'
'Trettenbrein, Barbara'
'Kopacka, Holger'
'Mueller, Thomas'
'Brueggeller, Peter'

_publ_section_title
;
 Regio- and chemoselective oxidation of the bis(bidentate) phosphine
 cis,trans,cis-1,2,3,4-tetrakis(diphenylphosphino)cyclobutane via
 cobalt(II) mediated dioxygen activation
;
_journal_issue 8
_journal_name_full 'Dalton Transactions'
_journal_page_first 1383
_journal_paper_doi 10.1039/b813720j
_journal_year 2009
_chemical_formula_moiety 'C52 H44 Co2 I4 O4 P4, 2(C H2 Cl2)'
_chemical_formula_sum 'C54 H48 Cl4 Co2 I4 O4 P4'
_chemical_formula_weight 1652.112
_chemical_name_common (Co2I4(dppcbO4))
_chemical_name_systematic '[Co2I4(dppcbO4)]'
_space_group_IT_number 14
_symmetry_cell_setting monoclinic
_symmetry_space_group_name_Hall '-P 2yn'
_symmetry_space_group_name_H-M 'P 1 21/n 1'
_atom_sites_solution_hydrogens geom
_atom_sites_solution_primary direct
_atom_sites_solution_secondary difmap
_audit_creation_method SHELXL-97
_cell_angle_alpha 90.00
_cell_angle_beta 101.5027(7)
_cell_angle_gamma 90.00
_cell_formula_units_Z 4
_cell_length_a 14.4421(2)
_cell_length_b 20.1430(2)
_cell_length_c 21.5066(3)
_cell_measurement_reflns_used 70821
_cell_measurement_temperature 223(2)
_cell_measurement_theta_max 26.022
_cell_measurement_theta_min 0.998
_cell_volume 6130.77(14)
_computing_cell_refinement 'Denzo and Scalepack'
_computing_data_collection 'Kappa CCD'
_computing_data_reduction 'Denzo and Scalepack'
_computing_molecular_graphics 'SHELXTL-NT V6.1'
_computing_publication_material 'SHELXTL-NT V6.1'
_computing_structure_refinement 'SHELXL-97 (Sheldrick, 1997)'
_computing_structure_solution 'SHELXS-97 (Sheldrick, 1990)'
_diffrn_ambient_temperature 223(2)
_diffrn_measured_fraction_theta_full 0.982
_diffrn_measured_fraction_theta_max 0.982
_diffrn_measurement_device_type 'Kappa CCD'
_diffrn_measurement_method 'phi- and omega-scans'
_diffrn_radiation_monochromator graphite
_diffrn_radiation_source 'fine-focus sealed tube'
_diffrn_radiation_type MoK\a
_diffrn_radiation_wavelength 0.71073
_diffrn_reflns_av_R_equivalents 0.0348
_diffrn_reflns_av_sigmaI/netI 0.0437
_diffrn_reflns_limit_h_max 17
_diffrn_reflns_limit_h_min -17
_diffrn_reflns_limit_k_max 24
_diffrn_reflns_limit_k_min -24
_diffrn_reflns_limit_l_max 26
_diffrn_reflns_limit_l_min -26
_diffrn_reflns_number 37797
_diffrn_reflns_theta_full 26.09
_diffrn_reflns_theta_max 26.09
_diffrn_reflns_theta_min 1.40
_diffrn_standards_decay_% 0
_diffrn_standards_interval_time 120
_diffrn_standards_number 3
_exptl_absorpt_coefficient_mu 2.876
_exptl_absorpt_correction_T_max 0.565
_exptl_absorpt_correction_T_min 0.190
_exptl_absorpt_correction_type multi-scan
_exptl_absorpt_process_details 'Otwinowski et al, 1997'
_exptl_crystal_colour blue
_exptl_crystal_density_diffrn 1.790
_exptl_crystal_density_method 'not measured'
_exptl_crystal_description prism
_exptl_crystal_F_000 3192
_exptl_crystal_size_max 0.6
_exptl_crystal_size_mid 0.5
_exptl_crystal_size_min 0.2
_refine_diff_density_max 0.670
_refine_diff_density_min -0.690
_refine_diff_density_rms 0.100
_refine_ls_extinction_method none
_refine_ls_goodness_of_fit_ref 1.032
_refine_ls_hydrogen_treatment mixed
_refine_ls_matrix_type full
_refine_ls_number_parameters 661
_refine_ls_number_reflns 11879
_refine_ls_number_restraints 0
_refine_ls_restrained_S_all 1.032
_refine_ls_R_factor_all 0.0423
_refine_ls_R_factor_gt 0.0347
_refine_ls_shift/su_max 0.003
_refine_ls_shift/su_mean 0.000
_refine_ls_structure_factor_coef Fsqd
_refine_ls_weighting_details 'calc w=1/[\s^2^(Fo^2^)+(0.0649P)^2^+4.8538P] where P=(Fo^2^+2Fc^2^)/3'
_refine_ls_weighting_scheme calc
_refine_ls_wR_factor_gt 0.0974
_refine_ls_wR_factor_ref 0.1151
_reflns_number_gt 9466
_reflns_number_total 12170
_reflns_threshold_expression >2sigma(I)
_cod_data_source_file b813720j.txt
_cod_data_source_block 7c
_cod_original_sg_symbol_H-M 'P 21/n'
_cod_database_code 7000523
_diffrn_measured_fraction 0.982

loop_
_symmetry_equiv_pos_as_xyz
'x, y, z'
'-x+1/2, y+1/2, -z+1/2'
'-x, -y, -z'
'x-1/2, -y-1/2, z-1/2'

loop_
_atom_site_label
_atom_site_type_symbol
_atom_site_fract_x
_atom_site_fract_y
_atom_site_fract_z
_atom_site_U_iso_or_equiv
_atom_site_adp_type
_atom_site_occupancy
_atom_site_symmetry_multiplicity
_atom_site_calc_flag
_atom_site_refinement_flags
_atom_site_disorder_assembly
_atom_site_disorder_group
Co1 Co 0.65186(4) 0.32157(3) -0.02206(2) 0.03129(13) Uani 1 1 d . . .
Co2 Co 0.14679(4) 0.20636(3) -0.14509(3) 0.03551(14) Uani 1 1 d . . .
I1 I 0.57278(2) 0.418256(15) 0.024995(16) 0.05164(10) Uani 1 1 d . . .
I2 I 0.83159(2) 0.316695(17) 0.003480(16) 0.05206(10) Uani 1 1 d . . .
I3 I 0.22219(2) 0.118497(16) -0.206986(17) 0.05712(11) Uani 1 1 d . . .
I4 I -0.03012(2) 0.200784(19) -0.147358(17) 0.05600(11) Uani 1 1 d . . .
P1 P 0.53827(7) 0.31771(5) -0.17530(4) 0.0285(2) Uani 1 1 d . . .
P2 P 0.52122(7) 0.19551(4) -0.05505(4) 0.0268(2) Uani 1 1 d . . .
P3 P 0.28461(7) 0.27281(5) -0.02716(5) 0.0294(2) Uani 1 1 d . . .
P4 P 0.24411(7) 0.34935(5) -0.18364(5) 0.0300(2) Uani 1 1 d . . .
O1 O 0.6104(2) 0.31920(13) -0.11477(12) 0.0345(6) Uani 1 1 d . . .
O2 O 0.58411(19) 0.24019(12) -0.00799(12) 0.0314(6) Uani 1 1 d . . .
O3 O 0.2221(2) 0.21680(13) -0.05802(13) 0.0354(6) Uani 1 1 d . . .
O4 O 0.1795(2) 0.29275(14) -0.17670(15) 0.0421(7) Uani 1 1 d . . .
C1 C 0.4253(3) 0.28653(19) -0.16166(18) 0.0293(8) Uani 1 1 d . . .
C2 C 0.4212(3) 0.23863(18) -0.10400(17) 0.0270(7) Uani 1 1 d . . .
C3 C 0.3773(3) 0.29546(18) -0.07003(17) 0.0262(7) Uani 1 1 d D . .
C4 C 0.3622(3) 0.33795(19) -0.13396(17) 0.0268(8) Uani 1 1 d . . .
C11 C 0.5244(3) 0.4006(2) -0.2068(2) 0.0362(9) Uani 1 1 d . . .
C12 C 0.5265(4) 0.4142(3) -0.2701(2) 0.0534(12) Uani 1 1 d . . .
H12A H 0.5291 0.3793 -0.2987 0.064 Uiso 1 1 calc R . .
C13 C 0.5248(5) 0.4795(3) -0.2906(3) 0.0708(17) Uani 1 1 d . . .
H13A H 0.5260 0.4886 -0.3333 0.085 Uiso 1 1 calc R . .
C14 C 0.5212(4) 0.5310(3) -0.2491(3) 0.0744(18) Uani 1 1 d . . .
H14A H 0.5212 0.5752 -0.2632 0.089 Uiso 1 1 calc R . .
C15 C 0.5179(4) 0.5178(2) -0.1874(3) 0.0635(15) Uani 1 1 d . . .
H15A H 0.5131 0.5530 -0.1595 0.076 Uiso 1 1 calc R . .
C16 C 0.5214(3) 0.4530(2) -0.1653(2) 0.0459(11) Uani 1 1 d . . .
H16A H 0.5218 0.4446 -0.1222 0.055 Uiso 1 1 calc R . .
C21 C 0.5751(3) 0.26632(19) -0.23377(17) 0.0302(8) Uani 1 1 d . . .
C22 C 0.5129(3) 0.2481(2) -0.28965(19) 0.0435(10) Uani 1 1 d . . .
H22A H 0.4484 0.2589 -0.2957 0.052 Uiso 1 1 calc R . .
C23 C 0.5476(4) 0.2137(3) -0.3362(2) 0.0509(12) Uani 1 1 d . . .
H23A H 0.5059 0.2006 -0.3735 0.061 Uiso 1 1 calc R . .
C24 C 0.6409(4) 0.1988(2) -0.3285(2) 0.0523(12) Uani 1 1 d . . .
H24A H 0.6635 0.1769 -0.3611 0.063 Uiso 1 1 calc R . .
C25 C 0.7030(3) 0.2156(2) -0.2727(2) 0.0494(11) Uani 1 1 d . . .
H25A H 0.7671 0.2038 -0.2669 0.059 Uiso 1 1 calc R . .
C26 C 0.6698(3) 0.2498(2) -0.2256(2) 0.0364(9) Uani 1 1 d . . .
H26A H 0.7118 0.2618 -0.1880 0.044 Uiso 1 1 calc R . .
C31 C 0.4732(3) 0.13224(18) -0.01200(19) 0.0328(8) Uani 1 1 d . . .
C32 C 0.3998(3) 0.0908(2) -0.0409(2) 0.0431(10) Uani 1 1 d . . .
H32A H 0.3694 0.0981 -0.0832 0.052 Uiso 1 1 calc R . .
C33 C 0.3719(4) 0.0387(2) -0.0065(3) 0.0546(13) Uani 1 1 d . . .
H33A H 0.3228 0.0104 -0.0258 0.066 Uiso 1 1 calc R . .
C34 C 0.4159(4) 0.0284(2) 0.0554(3) 0.0589(14) Uani 1 1 d . . .
H34A H 0.3962 -0.0069 0.0782 0.071 Uiso 1 1 calc R . .
C35 C 0.4874(4) 0.0684(3) 0.0842(2) 0.0544(13) Uani 1 1 d . . .
H35A H 0.5170 0.0602 0.1265 0.065 Uiso 1 1 calc R . .
C36 C 0.5175(3) 0.1216(2) 0.0512(2) 0.0416(10) Uani 1 1 d . . .
H36A H 0.5665 0.1497 0.0712 0.050 Uiso 1 1 calc R . .
C41 C 0.5855(3) 0.15299(18) -0.10646(18) 0.0288(8) Uani 1 1 d . . .
C42 C 0.5402(3) 0.1200(2) -0.1608(2) 0.0395(9) Uani 1 1 d . . .
H42A H 0.4743 0.1230 -0.1741 0.047 Uiso 1 1 calc R . .
C43 C 0.5923(4) 0.0831(2) -0.1946(2) 0.0522(12) Uani 1 1 d . . .
H43A H 0.5616 0.0610 -0.2315 0.063 Uiso 1 1 calc R . .
C44 C 0.6878(4) 0.0776(3) -0.1759(3) 0.0573(13) Uani 1 1 d . . .
H44A H 0.7223 0.0513 -0.1994 0.069 Uiso 1 1 calc R . .
C45 C 0.7344(3) 0.1110(2) -0.1218(2) 0.0499(12) Uani 1 1 d . . .
H45A H 0.8003 0.1077 -0.1088 0.060 Uiso 1 1 calc R . .
C46 C 0.6830(3) 0.1485(2) -0.0880(2) 0.0368(9) Uani 1 1 d . . .
H46A H 0.7140 0.1716 -0.0518 0.044 Uiso 1 1 calc R . .
C51 C 0.3413(3) 0.2478(2) 0.05149(19) 0.0358(9) Uani 1 1 d . . .
C52 C 0.3073(4) 0.1919(2) 0.0773(2) 0.0503(12) Uani 1 1 d . . .
H52A H 0.2593 0.1660 0.0528 0.060 Uiso 1 1 calc R . .
C53 C 0.3449(5) 0.1747(3) 0.1396(3) 0.0647(15) Uani 1 1 d . . .
H53A H 0.3228 0.1366 0.1573 0.078 Uiso 1 1 calc R . .
C54 C 0.4136(5) 0.2126(3) 0.1754(2) 0.0702(17) Uani 1 1 d . . .
H54A H 0.4373 0.2010 0.2179 0.084 Uiso 1 1 calc R . .
C55 C 0.4476(5) 0.2660(3) 0.1510(2) 0.0700(17) Uani 1 1 d . . .
H55A H 0.4960 0.2910 0.1761 0.084 Uiso 1 1 calc R . .
C56 C 0.4117(4) 0.2851(3) 0.0883(2) 0.0554(13) Uani 1 1 d . . .
H56A H 0.4353 0.3230 0.0714 0.066 Uiso 1 1 calc R . .
C61 C 0.2201(3) 0.3469(2) -0.01848(18) 0.0332(8) Uani 1 1 d . . .
C62 C 0.2651(3) 0.4083(2) -0.0093(2) 0.0390(9) Uani 1 1 d . . .
H62A H 0.3299 0.4117 -0.0098 0.047 Uiso 1 1 calc R . .
C63 C 0.2147(3) 0.4643(2) 0.0004(2) 0.0455(11) Uani 1 1 d . . .
H63A H 0.2453 0.5056 0.0072 0.055 Uiso 1 1 calc R . .
C64 C 0.1207(4) 0.4593(2) 0.0001(3) 0.0554(13) Uani 1 1 d . . .
H64A H 0.0860 0.4977 0.0051 0.066 Uiso 1 1 calc R . .
C65 C 0.0757(4) 0.3985(3) -0.0074(3) 0.0613(14) Uani 1 1 d . . .
H65A H 0.0113 0.3955 -0.0055 0.074 Uiso 1 1 calc R . .
C66 C 0.1248(3) 0.3419(2) -0.0178(2) 0.0449(10) Uani 1 1 d . . .
H66A H 0.0938 0.3007 -0.0242 0.054 Uiso 1 1 calc R . .
C71 C 0.2596(3) 0.3539(2) -0.26419(19) 0.0404(10) Uani 1 1 d . . .
C72 C 0.2435(4) 0.2963(3) -0.3007(2) 0.0537(13) Uani 1 1 d . . .
H72A H 0.2256 0.2569 -0.2830 0.064 Uiso 1 1 calc R . .
C73 C 0.2542(5) 0.2978(4) -0.3634(3) 0.077(2) Uani 1 1 d . . .
H73A H 0.2440 0.2591 -0.3882 0.092 Uiso 1 1 calc R . .
C74 C 0.2794(5) 0.3548(5) -0.3890(3) 0.090(2) Uani 1 1 d . . .
H74A H 0.2857 0.3552 -0.4316 0.109 Uiso 1 1 calc R . .
C75 C 0.2959(5) 0.4121(4) -0.3540(3) 0.080(2) Uani 1 1 d . . .
H75A H 0.3143 0.4510 -0.3724 0.096 Uiso 1 1 calc R . .
C76 C 0.2853(4) 0.4124(3) -0.2908(2) 0.0556(13) Uani 1 1 d . . .
H76A H 0.2954 0.4515 -0.2665 0.067 Uiso 1 1 calc R . .
C81 C 0.1939(3) 0.4266(2) -0.16640(19) 0.0351(9) Uani 1 1 d . . .
C82 C 0.2468(4) 0.4854(2) -0.1559(2) 0.0421(10) Uani 1 1 d . . .
H82A H 0.3124 0.4846 -0.1540 0.051 Uiso 1 1 calc R . .
C83 C 0.2013(4) 0.5444(2) -0.1483(2) 0.0565(13) Uani 1 1 d . . .
H83A H 0.2363 0.5840 -0.1408 0.068 Uiso 1 1 calc R . .
C84 C 0.1058(4) 0.5457(3) -0.1515(3) 0.0657(16) Uani 1 1 d . . .
H84A H 0.0756 0.5861 -0.1464 0.079 Uiso 1 1 calc R . .
C85 C 0.0539(4) 0.4883(3) -0.1620(3) 0.0665(15) Uani 1 1 d . . .
H85A H -0.0117 0.4896 -0.1644 0.080 Uiso 1 1 calc R . .
C86 C 0.0975(3) 0.4285(2) -0.1693(2) 0.0475(11) Uani 1 1 d . . .
H86A H 0.0617 0.3892 -0.1762 0.057 Uiso 1 1 calc R . .
Cl1 Cl 0.78702(16) 0.52624(12) -0.16580(9) 0.1021(6) Uani 1 1 d . . .
Cl2 Cl 0.8208(3) 0.39390(17) -0.2039(2) 0.198(2) Uani 1 1 d . . .
C5 C 0.7769(6) 0.4432(5) -0.1526(4) 0.112(3) Uani 1 1 d . . .
H5A H 0.8101 0.4331 -0.1093 0.134 Uiso 1 1 calc R . .
H5B H 0.7100 0.4325 -0.1554 0.134 Uiso 1 1 calc R . .
Cl3 Cl 0.1354(2) 0.0314(2) 0.0412(2) 0.206(2) Uani 1 1 d . . .
Cl4 Cl 0.0255(4) 0.1434(3) 0.0529(2) 0.233(2) Uani 1 1 d . . .
C6 C 0.0706(9) 0.0933(6) -0.0011(6) 0.165(6) Uani 1 1 d . . .
H6A H 0.0188 0.0744 -0.0326 0.199 Uiso 1 1 calc R . .
H6B H 0.1106 0.1198 -0.0235 0.199 Uiso 1 1 calc R . .
H1 H 0.393(4) 0.269(2) -0.198(2) 0.050 Uiso 1 1 d . . .
H2 H 0.373(4) 0.206(3) -0.118(2) 0.050 Uiso 1 1 d . . .
H3 H 0.430(2) 0.317(2) -0.0429(19) 0.050 Uiso 1 1 d D . .
H4 H 0.388(4) 0.379(3) -0.127(2) 0.050 Uiso 1 1 d . . .

loop_
_atom_site_aniso_label
_atom_site_aniso_U_11
_atom_site_aniso_U_22
_atom_site_aniso_U_33
_atom_site_aniso_U_23
_atom_site_aniso_U_13
_atom_site_aniso_U_12
Co1 0.0309(3) 0.0278(3) 0.0314(3) -0.0005(2) -0.0030(2) -0.0047(2)
Co2 0.0335(3) 0.0296(3) 0.0412(3) -0.0068(2) 0.0019(2) -0.0068(2)
I1 0.04667(19) 0.03820(17) 0.0683(2) -0.01683(14) 0.00732(15) -0.00479(12)
I2 0.03114(16) 0.0646(2) 0.05592(19) 0.00671(15) -0.00213(14) -0.00707(13)
I3 0.0541(2) 0.04547(19) 0.0677(2) -0.02607(15) 0.00240(16) 0.00173(14)
I4 0.03457(17) 0.0713(2) 0.0611(2) -0.00804(16) 0.00704(15) -0.01157(14)
P1 0.0283(5) 0.0278(5) 0.0275(5) 0.0038(4) 0.0015(4) 0.0014(4)
P2 0.0272(5) 0.0220(5) 0.0294(5) 0.0030(4) 0.0010(4) -0.0015(4)
P3 0.0289(5) 0.0289(5) 0.0296(5) -0.0027(4) 0.0038(4) -0.0010(4)
P4 0.0275(5) 0.0269(5) 0.0328(5) 0.0002(4) -0.0009(4) 0.0011(4)
O1 0.0348(15) 0.0356(15) 0.0287(13) 0.0017(11) -0.0044(12) -0.0036(11)
O2 0.0347(15) 0.0277(13) 0.0288(13) 0.0031(11) -0.0005(11) -0.0045(11)
O3 0.0359(15) 0.0303(14) 0.0388(15) -0.0023(11) 0.0044(12) -0.0047(11)
O4 0.0379(16) 0.0344(15) 0.0514(17) -0.0003(13) 0.0024(14) -0.0067(12)
C1 0.032(2) 0.0268(19) 0.0265(18) 0.0016(15) -0.0013(16) 0.0022(15)
C2 0.0234(18) 0.0251(18) 0.0308(18) 0.0006(15) 0.0011(15) -0.0013(15)
C3 0.0196(17) 0.0256(18) 0.0307(18) 0.0002(14) -0.0015(15) 0.0002(14)
C4 0.0227(18) 0.0238(18) 0.0321(19) 0.0026(15) 0.0014(15) -0.0009(14)
C11 0.027(2) 0.036(2) 0.044(2) 0.0140(18) 0.0031(17) 0.0026(16)
C12 0.065(3) 0.050(3) 0.042(3) 0.019(2) 0.003(2) 0.000(2)
C13 0.081(4) 0.063(4) 0.066(4) 0.033(3) 0.011(3) 0.006(3)
C14 0.068(4) 0.048(3) 0.106(5) 0.041(4) 0.015(3) 0.009(3)
C15 0.060(3) 0.031(2) 0.100(5) 0.009(3) 0.017(3) 0.003(2)
C16 0.048(3) 0.036(2) 0.054(3) 0.003(2) 0.011(2) 0.000(2)
C21 0.030(2) 0.034(2) 0.0276(18) 0.0051(15) 0.0059(15) -0.0008(16)
C22 0.037(2) 0.061(3) 0.032(2) -0.005(2) 0.0069(18) -0.003(2)
C23 0.062(3) 0.058(3) 0.031(2) -0.004(2) 0.005(2) -0.004(2)
C24 0.071(4) 0.049(3) 0.044(3) -0.002(2) 0.026(3) 0.004(2)
C25 0.041(3) 0.054(3) 0.057(3) 0.007(2) 0.020(2) 0.007(2)
C26 0.032(2) 0.037(2) 0.039(2) 0.0084(17) 0.0057(17) -0.0011(17)
C31 0.034(2) 0.0211(18) 0.043(2) 0.0042(16) 0.0078(17) 0.0018(15)
C32 0.046(3) 0.032(2) 0.051(3) 0.0016(19) 0.008(2) -0.0065(18)
C33 0.054(3) 0.035(2) 0.079(4) -0.003(2) 0.021(3) -0.011(2)
C34 0.074(4) 0.038(3) 0.073(4) 0.021(2) 0.036(3) 0.002(2)
C35 0.062(3) 0.049(3) 0.053(3) 0.024(2) 0.016(2) 0.008(2)
C36 0.046(3) 0.037(2) 0.043(2) 0.0111(18) 0.011(2) 0.0025(18)
C41 0.0281(19) 0.0235(18) 0.0349(19) 0.0057(15) 0.0065(16) 0.0019(14)
C42 0.040(2) 0.039(2) 0.037(2) 0.0000(18) 0.0033(18) -0.0005(18)
C43 0.067(3) 0.049(3) 0.040(2) -0.006(2) 0.010(2) 0.003(2)
C44 0.072(4) 0.050(3) 0.060(3) 0.008(2) 0.035(3) 0.017(3)
C45 0.042(3) 0.050(3) 0.064(3) 0.013(2) 0.025(2) 0.014(2)
C46 0.032(2) 0.034(2) 0.044(2) 0.0073(17) 0.0065(18) 0.0000(16)
C51 0.032(2) 0.041(2) 0.035(2) -0.0006(17) 0.0084(17) 0.0013(17)
C52 0.064(3) 0.047(3) 0.040(2) 0.004(2) 0.010(2) 0.005(2)
C53 0.092(4) 0.057(3) 0.049(3) 0.017(2) 0.023(3) 0.006(3)
C54 0.092(5) 0.078(4) 0.034(3) 0.010(3) -0.003(3) 0.009(3)
C55 0.085(4) 0.079(4) 0.035(3) -0.003(3) -0.015(3) 0.007(3)
C56 0.070(3) 0.057(3) 0.032(2) 0.001(2) -0.006(2) -0.012(3)
C61 0.030(2) 0.036(2) 0.033(2) -0.0012(16) 0.0041(16) 0.0001(16)
C62 0.033(2) 0.038(2) 0.046(2) -0.0066(18) 0.0069(19) -0.0017(17)
C63 0.048(3) 0.033(2) 0.057(3) -0.009(2) 0.015(2) -0.0083(19)
C64 0.045(3) 0.038(3) 0.086(4) -0.011(2) 0.020(3) 0.005(2)
C65 0.035(3) 0.051(3) 0.100(4) -0.007(3) 0.018(3) 0.006(2)
C66 0.035(2) 0.038(2) 0.062(3) -0.002(2) 0.010(2) -0.0046(18)
C71 0.033(2) 0.052(3) 0.031(2) 0.0003(18) -0.0055(17) 0.0093(18)
C72 0.049(3) 0.065(3) 0.040(2) -0.010(2) -0.011(2) 0.012(2)
C73 0.064(4) 0.115(6) 0.041(3) -0.028(3) -0.012(3) 0.014(4)
C74 0.064(4) 0.171(8) 0.032(3) -0.006(4) -0.001(3) 0.009(5)
C75 0.077(4) 0.116(6) 0.041(3) 0.020(3) 0.002(3) -0.012(4)
C76 0.054(3) 0.067(3) 0.040(3) 0.008(2) -0.004(2) -0.009(2)
C81 0.034(2) 0.036(2) 0.031(2) -0.0010(16) -0.0048(16) 0.0053(17)
C82 0.052(3) 0.030(2) 0.042(2) -0.0014(18) 0.003(2) -0.0004(19)
C83 0.076(4) 0.029(2) 0.059(3) -0.004(2) -0.001(3) 0.006(2)
C84 0.074(4) 0.039(3) 0.078(4) -0.006(3) -0.001(3) 0.027(3)
C85 0.044(3) 0.064(4) 0.087(4) 0.002(3) 0.003(3) 0.025(3)
C86 0.037(2) 0.050(3) 0.054(3) 0.001(2) 0.003(2) 0.011(2)
Cl1 0.1090(15) 0.1195(16) 0.0799(11) 0.0180(11) 0.0241(11) 0.0112(12)
Cl2 0.246(4) 0.142(2) 0.246(4) -0.109(3) 0.149(3) -0.102(3)
C5 0.090(6) 0.144(8) 0.111(6) 0.013(6) 0.041(5) -0.030(5)
Cl3 0.115(2) 0.190(3) 0.320(5) 0.137(4) 0.061(3) 0.023(2)
Cl4 0.334(7) 0.224(5) 0.167(3) 0.011(3) 0.111(4) 0.086(5)
C6 0.154(10) 0.164(11) 0.155(10) 0.084(9) -0.026(8) -0.052(8)

loop_
_atom_type_symbol
_atom_type_description
_atom_type_scat_dispersion_real
_atom_type_scat_dispersion_imag
_atom_type_scat_source
C C 0.0033 0.0016 'International Tables Vol C Tables 4.2.6.8 and 6.1.1.4'
H H 0.0000 0.0000 'International Tables Vol C Tables 4.2.6.8 and 6.1.1.4'
O O 0.0106 0.0060 'International Tables Vol C Tables 4.2.6.8 and 6.1.1.4'
P P 0.1023 0.0942 'International Tables Vol C Tables 4.2.6.8 and 6.1.1.4'
Co Co 0.3494 0.9721 'International Tables Vol C Tables 4.2.6.8 and 6.1.1.4'
I I -0.4742 1.8119 'International Tables Vol C Tables 4.2.6.8 and 6.1.1.4'
Cl Cl 0.1484 0.1585 'International Tables Vol C Tables 4.2.6.8 and 6.1.1.4'

loop_
_geom_angle_atom_site_label_1
_geom_angle_atom_site_label_2
_geom_angle_atom_site_label_3
_geom_angle
_geom_angle_site_symmetry_1
_geom_angle_site_symmetry_3
_geom_angle_publ_flag
O2 Co1 O1 94.34(11) . . ?
O2 Co1 I2 116.91(8) . . ?
O1 Co1 I2 108.02(9) . . ?
O2 Co1 I1 107.35(9) . . ?
O1 Co1 I1 110.43(9) . . ?
I2 Co1 I1 117.33(2) . . ?
O4 Co2 O3 96.23(12) . . ?
O4 Co2 I4 110.05(9) . . ?
O3 Co2 I4 112.49(9) . . ?
O4 Co2 I3 105.89(10) . . ?
O3 Co2 I3 110.59(9) . . ?
I4 Co2 I3 118.96(3) . . ?
O1 P1 C21 111.72(17) . . ?
O1 P1 C11 108.37(18) . . ?
C21 P1 C11 107.38(19) . . ?
O1 P1 C1 110.89(17) . . ?
C21 P1 C1 108.30(18) . . ?
C11 P1 C1 110.12(18) . . ?
O2 P2 C31 108.62(17) . . ?
O2 P2 C41 112.35(17) . . ?
C31 P2 C41 106.21(18) . . ?
O2 P2 C2 113.72(16) . . ?
C31 P2 C2 107.01(18) . . ?
C41 P2 C2 108.54(17) . . ?
O3 P3 C61 112.99(18) . . ?
O3 P3 C51 108.89(18) . . ?
C61 P3 C51 106.54(19) . . ?
O3 P3 C3 113.42(17) . . ?
C61 P3 C3 107.05(18) . . ?
C51 P3 C3 107.60(18) . . ?
O4 P4 C81 110.79(19) . . ?
O4 P4 C71 109.6(2) . . ?
C81 P4 C71 106.8(2) . . ?
O4 P4 C4 111.75(17) . . ?
C81 P4 C4 110.89(18) . . ?
C71 P4 C4 106.77(19) . . ?
P1 O1 Co1 154.4(2) . . ?
P2 O2 Co1 130.10(16) . . ?
P3 O3 Co2 131.39(17) . . ?
P4 O4 Co2 155.2(2) . . ?
C4 C1 C2 89.4(3) . . ?
C4 C1 P1 116.0(3) . . ?
C2 C1 P1 120.6(3) . . ?
C4 C1 H1 111(3) . . ?
C2 C1 H1 111(3) . . ?
P1 C1 H1 108(3) . . ?
C3 C2 C1 90.1(3) . . ?
C3 C2 P2 115.3(2) . . ?
C1 C2 P2 126.4(3) . . ?
C3 C2 H2 109(3) . . ?
C1 C2 H2 108(3) . . ?
P2 C2 H2 107(3) . . ?
C2 C3 C4 89.3(3) . . ?
C2 C3 P3 117.4(3) . . ?
C4 C3 P3 125.5(2) . . ?
C2 C3 H3 106(3) . . ?
C4 C3 H3 104(3) . . ?
P3 C3 H3 112(3) . . ?
C1 C4 C3 89.1(3) . . ?
C1 C4 P4 113.7(3) . . ?
C3 C4 P4 121.3(3) . . ?
C1 C4 H4 114(3) . . ?
C3 C4 H4 112(3) . . ?
P4 C4 H4 107(3) . . ?
C16 C11 C12 119.2(4) . . ?
C16 C11 P1 118.6(3) . . ?
C12 C11 P1 121.9(4) . . ?
C13 C12 C11 119.7(5) . . ?
C13 C12 H12A 120.2 . . ?
C11 C12 H12A 120.2 . . ?
C14 C13 C12 120.7(5) . . ?
C14 C13 H13A 119.7 . . ?
C12 C13 H13A 119.7 . . ?
C15 C14 C13 119.8(5) . . ?
C15 C14 H14A 120.1 . . ?
C13 C14 H14A 120.1 . . ?
C14 C15 C16 120.7(6) . . ?
C14 C15 H15A 119.6 . . ?
C16 C15 H15A 119.6 . . ?
C15 C16 C11 119.9(5) . . ?
C15 C16 H16A 120.0 . . ?
C11 C16 H16A 120.0 . . ?
C26 C21 C22 119.7(4) . . ?
C26 C21 P1 118.3(3) . . ?
C22 C21 P1 121.7(3) . . ?
C23 C22 C21 119.2(4) . . ?
C23 C22 H22A 120.4 . . ?
C21 C22 H22A 120.4 . . ?
C24 C23 C22 120.9(4) . . ?
C24 C23 H23A 119.5 . . ?
C22 C23 H23A 119.5 . . ?
C23 C24 C25 120.4(4) . . ?
C23 C24 H24A 119.8 . . ?
C25 C24 H24A 119.8 . . ?
C26 C25 C24 119.6(4) . . ?
C26 C25 H25A 120.2 . . ?
C24 C25 H25A 120.2 . . ?
C21 C26 C25 120.2(4) . . ?
C21 C26 H26A 119.9 . . ?
C25 C26 H26A 119.9 . . ?
C32 C31 C36 120.1(4) . . ?
C32 C31 P2 122.2(3) . . ?
C36 C31 P2 117.5(3) . . ?
C33 C32 C31 119.4(5) . . ?
C33 C32 H32A 120.3 . . ?
C31 C32 H32A 120.3 . . ?
C34 C33 C32 120.2(5) . . ?
C34 C33 H33A 119.9 . . ?
C32 C33 H33A 119.9 . . ?
C35 C34 C33 121.1(4) . . ?
C35 C34 H34A 119.5 . . ?
C33 C34 H34A 119.5 . . ?
C34 C35 C36 120.5(5) . . ?
C34 C35 H35A 119.8 . . ?
C36 C35 H35A 119.8 . . ?
C31 C36 C35 118.7(4) . . ?
C31 C36 H36A 120.6 . . ?
C35 C36 H36A 120.6 . . ?
C46 C41 C42 119.3(4) . . ?
C46 C41 P2 118.3(3) . . ?
C42 C41 P2 122.1(3) . . ?
C43 C42 C41 119.5(4) . . ?
C43 C42 H42A 120.3 . . ?
C41 C42 H42A 120.3 . . ?
C44 C43 C42 121.3(5) . . ?
C44 C43 H43A 119.4 . . ?
C42 C43 H43A 119.4 . . ?
C43 C44 C45 119.9(5) . . ?
C43 C44 H44A 120.1 . . ?
C45 C44 H44A 120.1 . . ?
C46 C45 C44 119.2(5) . . ?
C46 C45 H45A 120.4 . . ?
C44 C45 H45A 120.4 . . ?
C45 C46 C41 120.8(4) . . ?
C45 C46 H46A 119.6 . . ?
C41 C46 H46A 119.6 . . ?
C56 C51 C52 119.4(4) . . ?
C56 C51 P3 122.2(3) . . ?
C52 C51 P3 118.2(3) . . ?
C53 C52 C51 119.2(5) . . ?
C53 C52 H52A 120.4 . . ?
C51 C52 H52A 120.4 . . ?
C54 C53 C52 120.4(5) . . ?
C54 C53 H53A 119.8 . . ?
C52 C53 H53A 119.8 . . ?
C55 C54 C53 121.0(5) . . ?
C55 C54 H54A 119.5 . . ?
C53 C54 H54A 119.5 . . ?
C54 C55 C56 120.4(6) . . ?
C54 C55 H55A 119.8 . . ?
C56 C55 H55A 119.8 . . ?
C51 C56 C55 119.6(5) . . ?
C51 C56 H56A 120.2 . . ?
C55 C56 H56A 120.2 . . ?
C66 C61 C62 120.0(4) . . ?
C66 C61 P3 118.7(3) . . ?
C62 C61 P3 121.2(3) . . ?
C63 C62 C61 120.1(4) . . ?
C63 C62 H62A 119.9 . . ?
C61 C62 H62A 119.9 . . ?
C64 C63 C62 119.7(4) . . ?
C64 C63 H63A 120.2 . . ?
C62 C63 H63A 120.2 . . ?
C63 C64 C65 120.8(4) . . ?
C63 C64 H64A 119.6 . . ?
C65 C64 H64A 119.6 . . ?
C64 C65 C66 120.3(5) . . ?
C64 C65 H65A 119.8 . . ?
C66 C65 H65A 119.8 . . ?
C65 C66 C61 119.0(4) . . ?
C65 C66 H66A 120.5 . . ?
C61 C66 H66A 120.5 . . ?
C76 C71 C72 120.0(5) . . ?
C76 C71 P4 122.4(4) . . ?
C72 C71 P4 117.6(4) . . ?
C73 C72 C71 119.4(6) . . ?
C73 C72 H72A 120.3 . . ?
C71 C72 H72A 120.3 . . ?
C74 C73 C72 120.2(6) . . ?
C74 C73 H73A 119.9 . . ?
C72 C73 H73A 119.9 . . ?
C73 C74 C75 121.5(6) . . ?
C73 C74 H74A 119.2 . . ?
C75 C74 H74A 119.2 . . ?
C74 C75 C76 119.6(7) . . ?
C74 C75 H75A 120.2 . . ?
C76 C75 H75A 120.2 . . ?
C71 C76 C75 119.1(6) . . ?
C71 C76 H76A 120.4 . . ?
C75 C76 H76A 120.4 . . ?
C86 C81 C82 119.7(4) . . ?
C86 C81 P4 117.5(3) . . ?
C82 C81 P4 122.5(3) . . ?
C83 C82 C81 119.2(5) . . ?
C83 C82 H82A 120.4 . . ?
C81 C82 H82A 120.4 . . ?
C84 C83 C82 120.5(5) . . ?
C84 C83 H83A 119.7 . . ?
C82 C83 H83A 119.7 . . ?
C83 C84 C85 120.3(5) . . ?
C83 C84 H84A 119.8 . . ?
C85 C84 H84A 119.8 . . ?
C84 C85 C86 120.5(5) . . ?
C84 C85 H85A 119.8 . . ?
C86 C85 H85A 119.8 . . ?
C81 C86 C85 119.8(5) . . ?
C81 C86 H86A 120.1 . . ?
C85 C86 H86A 120.1 . . ?
Cl2 C5 Cl1 114.2(5) . . ?
Cl2 C5 H5A 108.7 . . ?
Cl1 C5 H5A 108.7 . . ?
Cl2 C5 H5B 108.7 . . ?
Cl1 C5 H5B 108.7 . . ?
H5A C5 H5B 107.6 . . ?
Cl3 C6 Cl4 107.5(7) . . ?
Cl3 C6 H6A 110.2 . . ?
Cl4 C6 H6A 110.2 . . ?
Cl3 C6 H6B 110.2 . . ?
Cl4 C6 H6B 110.2 . . ?
H6A C6 H6B 108.5 . . ?

loop_
_geom_bond_atom_site_label_1
_geom_bond_atom_site_label_2
_geom_bond_distance
_geom_bond_site_symmetry_2
_geom_bond_publ_flag
Co1 O2 1.963(3) . ?
Co1 O1 1.965(3) . ?
Co1 I2 2.5456(8) . ?
Co1 I1 2.5657(7) . ?
Co2 O4 1.960(3) . ?
Co2 O3 1.980(3) . ?
Co2 I4 2.5481(8) . ?
Co2 I3 2.5823(8) . ?
P1 O1 1.497(3) . ?
P1 C21 1.789(4) . ?
P1 C11 1.798(4) . ?
P1 C1 1.826(4) . ?
P2 O2 1.514(3) . ?
P2 C31 1.794(4) . ?
P2 C41 1.796(4) . ?
P2 C2 1.828(4) . ?
P3 O3 1.513(3) . ?
P3 C61 1.788(4) . ?
P3 C51 1.798(4) . ?
P3 C3 1.828(4) . ?
P4 O4 1.499(3) . ?
P4 C81 1.786(4) . ?
P4 C71 1.793(4) . ?
P4 C4 1.837(4) . ?
C1 C4 1.573(5) . ?
C1 C2 1.582(5) . ?
C1 H1 0.90(5) . ?
C2 C3 1.559(5) . ?
C2 H2 0.96(5) . ?
C3 C4 1.597(5) . ?
C3 H3 0.97(4) . ?
C4 H4 0.90(5) . ?
C11 C16 1.389(7) . ?
C11 C12 1.394(6) . ?
C12 C13 1.384(8) . ?
C12 H12A 0.9400 . ?
C13 C14 1.377(10) . ?
C13 H13A 0.9400 . ?
C14 C15 1.363(9) . ?
C14 H14A 0.9400 . ?
C15 C16 1.386(7) . ?
C15 H15A 0.9400 . ?
C16 H16A 0.9400 . ?
C21 C26 1.385(6) . ?
C21 C22 1.399(6) . ?
C22 C23 1.390(7) . ?
C22 H22A 0.9400 . ?
C23 C24 1.358(7) . ?
C23 H23A 0.9400 . ?
C24 C25 1.389(7) . ?
C24 H24A 0.9400 . ?
C25 C26 1.388(6) . ?
C25 H25A 0.9400 . ?
C26 H26A 0.9400 . ?
C31 C32 1.394(6) . ?
C31 C36 1.399(6) . ?
C32 C33 1.389(7) . ?
C32 H32A 0.9400 . ?
C33 C34 1.372(8) . ?
C33 H33A 0.9400 . ?
C34 C35 1.358(8) . ?
C34 H34A 0.9400 . ?
C35 C36 1.402(6) . ?
C35 H35A 0.9400 . ?
C36 H36A 0.9400 . ?
C41 C46 1.387(6) . ?
C41 C42 1.389(6) . ?
C42 C43 1.366(7) . ?
C42 H42A 0.9400 . ?
C43 C44 1.362(8) . ?
C43 H43A 0.9400 . ?
C44 C45 1.395(8) . ?
C44 H44A 0.9400 . ?
C45 C46 1.366(6) . ?
C45 H45A 0.9400 . ?
C46 H46A 0.9400 . ?
C51 C56 1.380(6) . ?
C51 C52 1.388(7) . ?
C52 C53 1.386(7) . ?
C52 H52A 0.9400 . ?
C53 C54 1.363(9) . ?
C53 H53A 0.9400 . ?
C54 C55 1.332(9) . ?
C54 H54A 0.9400 . ?
C55 C56 1.398(7) . ?
C55 H55A 0.9400 . ?
C56 H56A 0.9400 . ?
C61 C66 1.384(6) . ?
C61 C62 1.393(6) . ?
C62 C63 1.380(6) . ?
C62 H62A 0.9400 . ?
C63 C64 1.361(7) . ?
C63 H63A 0.9400 . ?
C64 C65 1.382(7) . ?
C64 H64A 0.9400 . ?
C65 C66 1.383(7) . ?
C65 H65A 0.9400 . ?
C66 H66A 0.9400 . ?
C71 C76 1.391(7) . ?
C71 C72 1.394(7) . ?
C72 C73 1.388(8) . ?
C72 H72A 0.9400 . ?
C73 C74 1.354(11) . ?
C73 H73A 0.9400 . ?
C74 C75 1.372(11) . ?
C74 H74A 0.9400 . ?
C75 C76 1.399(8) . ?
C75 H75A 0.9400 . ?
C76 H76A 0.9400 . ?
C81 C86 1.381(6) . ?
C81 C82 1.403(6) . ?
C82 C83 1.385(7) . ?
C82 H82A 0.9400 . ?
C83 C84 1.367(8) . ?
C83 H83A 0.9400 . ?
C84 C85 1.372(8) . ?
C84 H84A 0.9400 . ?
C85 C86 1.382(7) . ?
C85 H85A 0.9400 . ?
C86 H86A 0.9400 . ?
Cl1 C5 1.707(10) . ?
Cl2 C5 1.699(10) . ?
C5 H5A 0.9800 . ?
C5 H5B 0.9800 . ?
Cl3 C6 1.709(11) . ?
Cl4 C6 1.759(16) . ?
C6 H6A 0.9800 . ?
C6 H6B 0.9800 . ?

loop_
_geom_torsion_atom_site_label_1
_geom_torsion_atom_site_label_2
_geom_torsion_atom_site_label_3
_geom_torsion_atom_site_label_4
_geom_torsion
_geom_torsion_site_symmetry_1
_geom_torsion_site_symmetry_2
_geom_torsion_site_symmetry_3
_geom_torsion_site_symmetry_4
_geom_torsion_publ_flag
C21 P1 O1 Co1 -142.9(4) . . . . ?
C11 P1 O1 Co1 99.0(4) . . . . ?
C1 P1 O1 Co1 -22.0(5) . . . . ?
O2 Co1 O1 P1 57.3(4) . . . . ?
I2 Co1 O1 P1 177.5(4) . . . . ?
I1 Co1 O1 P1 -53.0(4) . . . . ?
C31 P2 O2 Co1 -175.8(2) . . . . ?
C41 P2 O2 Co1 67.0(3) . . . . ?
C2 P2 O2 Co1 -56.8(3) . . . . ?
O1 Co1 O2 P2 -1.5(2) . . . . ?
I2 Co1 O2 P2 -114.2(2) . . . . ?
I1 Co1 O2 P2 111.5(2) . . . . ?
C61 P3 O3 Co2 67.0(3) . . . . ?
C51 P3 O3 Co2 -174.9(2) . . . . ?
C3 P3 O3 Co2 -55.1(3) . . . . ?
O4 Co2 O3 P3 -0.6(3) . . . . ?
I4 Co2 O3 P3 -115.3(2) . . . . ?
I3 Co2 O3 P3 109.0(2) . . . . ?
C81 P4 O4 Co2 -128.2(5) . . . . ?
C71 P4 O4 Co2 114.2(5) . . . . ?
C4 P4 O4 Co2 -4.0(6) . . . . ?
O3 Co2 O4 P4 39.8(5) . . . . ?
I4 Co2 O4 P4 156.5(5) . . . . ?
I3 Co2 O4 P4 -73.7(5) . . . . ?
O1 P1 C1 C4 80.2(3) . . . . ?
C21 P1 C1 C4 -156.9(3) . . . . ?
C11 P1 C1 C4 -39.8(3) . . . . ?
O1 P1 C1 C2 -25.8(3) . . . . ?
C21 P1 C1 C2 97.1(3) . . . . ?
C11 P1 C1 C2 -145.8(3) . . . . ?
C4 C1 C2 C3 -11.1(3) . . . . ?
P1 C1 C2 C3 109.2(3) . . . . ?
C4 C1 C2 P2 -133.2(3) . . . . ?
P1 C1 C2 P2 -13.0(5) . . . . ?
O2 P2 C2 C3 -35.3(3) . . . . ?
C31 P2 C2 C3 84.6(3) . . . . ?
C41 P2 C2 C3 -161.1(3) . . . . ?
O2 P2 C2 C1 75.2(3) . . . . ?
C31 P2 C2 C1 -164.8(3) . . . . ?
C41 P2 C2 C1 -50.6(4) . . . . ?
C1 C2 C3 C4 10.9(3) . . . . ?
P2 C2 C3 C4 141.9(3) . . . . ?
C1 C2 C3 P3 141.3(3) . . . . ?
P2 C2 C3 P3 -87.7(3) . . . . ?
O3 P3 C3 C2 -34.3(3) . . . . ?
C61 P3 C3 C2 -159.6(3) . . . . ?
C51 P3 C3 C2 86.2(3) . . . . ?
O3 P3 C3 C4 76.4(3) . . . . ?
C61 P3 C3 C4 -48.9(3) . . . . ?
C51 P3 C3 C4 -163.1(3) . . . . ?
C2 C1 C4 C3 10.8(3) . . . . ?
P1 C1 C4 C3 -113.4(3) . . . . ?
C2 C1 C4 P4 -113.2(3) . . . . ?
P1 C1 C4 P4 122.6(2) . . . . ?
C2 C3 C4 C1 -10.9(3) . . . . ?
P3 C3 C4 C1 -134.8(3) . . . . ?
C2 C3 C4 P4 106.5(3) . . . . ?
P3 C3 C4 P4 -17.4(4) . . . . ?
O4 P4 C4 C1 76.8(3) . . . . ?
C81 P4 C4 C1 -159.0(3) . . . . ?
C71 P4 C4 C1 -43.0(3) . . . . ?
O4 P4 C4 C3 -27.4(3) . . . . ?
C81 P4 C4 C3 96.8(3) . . . . ?
C71 P4 C4 C3 -147.2(3) . . . . ?
O1 P1 C11 C16 -41.9(4) . . . . ?
C21 P1 C11 C16 -162.7(3) . . . . ?
C1 P1 C11 C16 79.5(4) . . . . ?
O1 P1 C11 C12 131.3(4) . . . . ?
C21 P1 C11 C12 10.4(4) . . . . ?
C1 P1 C11 C12 -107.3(4) . . . . ?
C16 C11 C12 C13 -0.6(7) . . . . ?
P1 C11 C12 C13 -173.7(4) . . . . ?
C11 C12 C13 C14 0.2(9) . . . . ?
C12 C13 C14 C15 -1.1(10) . . . . ?
C13 C14 C15 C16 2.4(9) . . . . ?
C14 C15 C16 C11 -2.8(8) . . . . ?
C12 C11 C16 C15 1.8(7) . . . . ?
P1 C11 C16 C15 175.2(4) . . . . ?
O1 P1 C21 C26 -17.6(4) . . . . ?
C11 P1 C21 C26 101.1(3) . . . . ?
C1 P1 C21 C26 -140.0(3) . . . . ?
O1 P1 C21 C22 168.6(3) . . . . ?
C11 P1 C21 C22 -72.7(4) . . . . ?
C1 P1 C21 C22 46.2(4) . . . . ?
C26 C21 C22 C23 -0.2(6) . . . . ?
P1 C21 C22 C23 173.6(4) . . . . ?
C21 C22 C23 C24 -1.1(7) . . . . ?
C22 C23 C24 C25 2.3(8) . . . . ?
C23 C24 C25 C26 -2.2(7) . . . . ?
C22 C21 C26 C25 0.3(6) . . . . ?
P1 C21 C26 C25 -173.7(3) . . . . ?
C24 C25 C26 C21 0.9(7) . . . . ?
O2 P2 C31 C32 168.2(3) . . . . ?
C41 P2 C31 C32 -70.7(4) . . . . ?
C2 P2 C31 C32 45.0(4) . . . . ?
O2 P2 C31 C36 -17.2(4) . . . . ?
C41 P2 C31 C36 103.9(3) . . . . ?
C2 P2 C31 C36 -140.3(3) . . . . ?
C36 C31 C32 C33 -0.7(7) . . . . ?
P2 C31 C32 C33 173.8(4) . . . . ?
C31 C32 C33 C34 0.4(7) . . . . ?
C32 C33 C34 C35 -0.3(8) . . . . ?
C33 C34 C35 C36 0.5(8) . . . . ?
C32 C31 C36 C35 0.9(6) . . . . ?
P2 C31 C36 C35 -173.9(4) . . . . ?
C34 C35 C36 C31 -0.8(7) . . . . ?
O2 P2 C41 C46 18.5(3) . . . . ?
C31 P2 C41 C46 -100.1(3) . . . . ?
C2 P2 C41 C46 145.1(3) . . . . ?
O2 P2 C41 C42 -167.1(3) . . . . ?
C31 P2 C41 C42 74.3(4) . . . . ?
C2 P2 C41 C42 -40.4(4) . . . . ?
C46 C41 C42 C43 0.8(6) . . . . ?
P2 C41 C42 C43 -173.6(3) . . . . ?
C41 C42 C43 C44 0.5(7) . . . . ?
C42 C43 C44 C45 -1.1(8) . . . . ?
C43 C44 C45 C46 0.5(7) . . . . ?
C44 C45 C46 C41 0.8(7) . . . . ?
C42 C41 C46 C45 -1.4(6) . . . . ?
P2 C41 C46 C45 173.2(3) . . . . ?
O3 P3 C51 C56 171.6(4) . . . . ?
C61 P3 C51 C56 -66.2(4) . . . . ?
C3 P3 C51 C56 48.3(4) . . . . ?
O3 P3 C51 C52 -13.7(4) . . . . ?
C61 P3 C51 C52 108.4(4) . . . . ?
C3 P3 C51 C52 -137.0(3) . . . . ?
C56 C51 C52 C53 -0.1(7) . . . . ?
P3 C51 C52 C53 -174.9(4) . . . . ?
C51 C52 C53 C54 0.8(9) . . . . ?
C52 C53 C54 C55 -1.6(10) . . . . ?
C53 C54 C55 C56 1.5(10) . . . . ?
C52 C51 C56 C55 0.0(8) . . . . ?
P3 C51 C56 C55 174.6(4) . . . . ?
C54 C55 C56 C51 -0.7(9) . . . . ?
O3 P3 C61 C66 22.7(4) . . . . ?
C51 P3 C61 C66 -96.8(4) . . . . ?
C3 P3 C61 C66 148.3(3) . . . . ?
O3 P3 C61 C62 -160.5(3) . . . . ?
C51 P3 C61 C62 79.9(4) . . . . ?
C3 P3 C61 C62 -35.0(4) . . . . ?
C66 C61 C62 C63 -0.1(7) . . . . ?
P3 C61 C62 C63 -176.8(3) . . . . ?
C61 C62 C63 C64 -0.9(7) . . . . ?
C62 C63 C64 C65 2.5(8) . . . . ?
C63 C64 C65 C66 -3.0(9) . . . . ?
C64 C65 C66 C61 2.0(8) . . . . ?
C62 C61 C66 C65 -0.4(7) . . . . ?
P3 C61 C66 C65 176.3(4) . . . . ?
O4 P4 C71 C76 156.1(4) . . . . ?
C81 P4 C71 C76 36.0(4) . . . . ?
C4 P4 C71 C76 -82.7(4) . . . . ?
O4 P4 C71 C72 -23.0(4) . . . . ?
C81 P4 C71 C72 -143.1(4) . . . . ?
C4 P4 C71 C72 98.2(4) . . . . ?
C76 C71 C72 C73 0.5(7) . . . . ?
P4 C71 C72 C73 179.7(4) . . . . ?
C71 C72 C73 C74 -0.5(9) . . . . ?
C72 C73 C74 C75 0.7(10) . . . . ?
C73 C74 C75 C76 -1.0(10) . . . . ?
C72 C71 C76 C75 -0.8(7) . . . . ?
P4 C71 C76 C75 -179.9(4) . . . . ?
C74 C75 C76 C71 1.0(9) . . . . ?
O4 P4 C81 C86 -19.8(4) . . . . ?
C71 P4 C81 C86 99.5(4) . . . . ?
C4 P4 C81 C86 -144.5(3) . . . . ?
O4 P4 C81 C82 165.9(3) . . . . ?
C71 P4 C81 C82 -74.8(4) . . . . ?
C4 P4 C81 C82 41.2(4) . . . . ?
C86 C81 C82 C83 0.3(6) . . . . ?
P4 C81 C82 C83 174.4(4) . . . . ?
C81 C82 C83 C84 -0.5(7) . . . . ?
C82 C83 C84 C85 0.3(9) . . . . ?
C83 C84 C85 C86 0.3(9) . . . . ?
C82 C81 C86 C85 0.3(7) . . . . ?
P4 C81 C86 C85 -174.1(4) . . . . ?
C84 C85 C86 C81 -0.6(9) . . . . ?
